data_7709841
loop_
_publ_author_name
'Zhao, Fei'
'Zhao, Jingyi'
'Wang, Yu'
'Liu, Hou-Ting'
'Shang, Qinghai'
'Wang, Nan'
'Yin, Xiaodong'
'Zheng, Xiaoyan'
'Chen, Pangkuan'

_publ_section_title
;
 [5]Helicene-Based Chiral Triarylboranes with Large Luminescence
 Dissymmetry Factor Over 10-2 Level: Synthesis and Design Strategy via
 Isomeric Tuning of Steric Substitutions
;
_journal_name_full 'Dalton Transactions'
_journal_paper_doi 10.1039/D2DT00677D
_journal_year 2022
_chemical_formula_sum 'C61 H46 Cl2 N2'
_chemical_formula_weight 877.90
_space_group_crystal_system triclinic
_space_group_IT_number 2
_space_group_name_Hall '-P 1'
_space_group_name_H-M_alt 'P -1'
_atom_sites_solution_hydrogens geom
_audit_block_doi 10.5517/ccdc.csd.cc28lmm4
_audit_creation_method SHELXL-2018/3
_audit_update_record
;
2022-03-14 deposited with the CCDC.	2022-03-23 downloaded from the CCDC.
;
_cell_angle_alpha 75.74(3)
_cell_angle_beta 82.53(3)
_cell_angle_gamma 69.79(3)
_cell_formula_units_Z 2
_cell_length_a 10.783(2)
_cell_length_b 11.142(2)
_cell_length_c 20.298(4)
_cell_measurement_reflns_used 7795
_cell_measurement_temperature 180(2)
_cell_measurement_theta_max 25.018
_cell_measurement_theta_min 2.220
_cell_volume 2215.3(9)
_computing_cell_refinement 'Bruker SAINT'
_computing_data_collection 'Bruker APEX2'
_computing_data_reduction 'Bruker SAINT, SADABS and XPREP'
_computing_structure_refinement 'SHELXL-2018/3 (Sheldrick, 2018)'
_computing_structure_solution 'SHELXL-2018/3 (Sheldrick, 2018)'
_diffrn_ambient_temperature 180(2)
_diffrn_measured_fraction_theta_full 0.996
_diffrn_measured_fraction_theta_max 0.996
_diffrn_measurement_device_type 'Bruker APEX-II CCD'
_diffrn_radiation_type MoK\a
_diffrn_radiation_wavelength 0.71073
_diffrn_reflns_av_R_equivalents 0.0386
_diffrn_reflns_av_unetI/netI 0.0475
_diffrn_reflns_Laue_measured_fraction_full 0.996
_diffrn_reflns_Laue_measured_fraction_max 0.996
_diffrn_reflns_limit_h_max 12
_diffrn_reflns_limit_h_min -12
_diffrn_reflns_limit_k_max 12
_diffrn_reflns_limit_k_min -13
_diffrn_reflns_limit_l_max 24
_diffrn_reflns_limit_l_min -23
_diffrn_reflns_number 22784
_diffrn_reflns_point_group_measured_fraction_full 0.996
_diffrn_reflns_point_group_measured_fraction_max 0.996
_diffrn_reflns_theta_full 25.018
_diffrn_reflns_theta_max 25.018
_diffrn_reflns_theta_min 2.220
_diffrn_source MoK\a
_exptl_absorpt_coefficient_mu 0.192
_exptl_absorpt_correction_T_max 0.7456
_exptl_absorpt_correction_T_min 0.7027
_exptl_absorpt_correction_type multi-scan
_exptl_absorpt_process_details sadabs
_exptl_crystal_colour colourless
_exptl_crystal_density_diffrn 1.316
_exptl_crystal_description block
_exptl_crystal_F_000 920
_exptl_crystal_size_max 0.120
_exptl_crystal_size_mid 0.120
_exptl_crystal_size_min 0.110
_refine_diff_density_max 0.915
_refine_diff_density_min -0.862
_refine_diff_density_rms 0.066
_refine_ls_extinction_method none
_refine_ls_goodness_of_fit_ref 1.026
_refine_ls_hydrogen_treatment constr
_refine_ls_matrix_type full
_refine_ls_number_parameters 588
_refine_ls_number_reflns 7795
_refine_ls_number_restraints 0
_refine_ls_restrained_S_all 1.026
_refine_ls_R_factor_all 0.0903
_refine_ls_R_factor_gt 0.0610
_refine_ls_shift/su_max 0.000
_refine_ls_shift/su_mean 0.000
_refine_ls_structure_factor_coef Fsqd
_refine_ls_weighting_details 'w=1/[\s^2^(Fo^2^)+(0.0908P)^2^+2.6139P] where P=(Fo^2^+2Fc^2^)/3'
_refine_ls_weighting_scheme calc
_refine_ls_wR_factor_gt 0.1608
_refine_ls_wR_factor_ref 0.1834
_reflns_Friedel_coverage 0.000
_reflns_number_gt 5579
_reflns_number_total 7795
_reflns_threshold_expression 'I > 2\s(I)'
_cod_data_source_file d2dt00677d2.cif
_cod_data_source_block 1
_cod_original_cell_volume 2215.4(9)
_cod_database_code 7709841
_shelx_shelxl_version_number 2018/3
_shelx_space_group_comment
;
The symmetry employed for this shelxl refinement is uniquely defined
by the following loop, which should always be used as a source of
symmetry information in preference to the above space-group names.
They are only intended as comments.
;
_shelx_estimated_absorpt_t_min 0.977
_shelx_estimated_absorpt_t_max 0.979

loop_
_space_group_symop_operation_xyz
'x, y, z'
'-x, -y, -z'

loop_
_atom_site_label
_atom_site_type_symbol
_atom_site_fract_x
_atom_site_fract_y
_atom_site_fract_z
_atom_site_U_iso_or_equiv
_atom_site_adp_type
_atom_site_occupancy
_atom_site_site_symmetry_order
_atom_site_calc_flag
_atom_site_refinement_flags_posn
_atom_site_refinement_flags_adp
_atom_site_refinement_flags_occupancy
_atom_site_disorder_assembly
_atom_site_disorder_group
Cl1 Cl 0.40808(12) 0.72298(14) 0.03428(7) 0.0788(4) Uani 1 1 d . . . . .
Cl2 Cl 0.41513(11) 0.92347(12) 0.10048(6) 0.0667(3) Uani 1 1 d . . . . .
N1 N 1.4572(2) 0.5700(3) -0.30367(12) 0.0293(6) Uani 1 1 d . . . . .
N2 N 0.2277(2) 1.0785(3) 0.37584(12) 0.0282(6) Uani 1 1 d . . . . .
C1 C 1.5856(3) 0.4750(3) -0.29979(14) 0.0266(7) Uani 1 1 d . . . . .
C2 C 1.6195(3) 0.3669(3) -0.24602(16) 0.0322(7) Uani 1 1 d . . . . .
H2 H 1.557419 0.356329 -0.209157 0.039 Uiso 1 1 calc R U . . .
C3 C 1.7449(3) 0.2742(3) -0.24652(18) 0.0374(8) Uani 1 1 d . . . . .
H3 H 1.768630 0.200826 -0.209457 0.045 Uiso 1 1 calc R U . . .
C4 C 1.8354(3) 0.2874(4) -0.30006(19) 0.0416(9) Uani 1 1 d . . . . .
H4 H 1.920103 0.222531 -0.300566 0.050 Uiso 1 1 calc R U . . .
C5 C 1.8016(3) 0.3954(4) -0.35276(18) 0.0389(8) Uani 1 1 d . . . . .
H5 H 1.864059 0.405365 -0.389516 0.047 Uiso 1 1 calc R U . . .
C6 C 1.6784(3) 0.4897(3) -0.35303(15) 0.0316(7) Uani 1 1 d . . . . .
H6 H 1.656854 0.564441 -0.389477 0.038 Uiso 1 1 calc R U . . .
C7 C 1.3986(3) 0.6109(3) -0.36873(14) 0.0265(7) Uani 1 1 d . . . . .
C8 C 1.3920(3) 0.5182(3) -0.40200(15) 0.0334(7) Uani 1 1 d . . . . .
H8 H 1.422435 0.427759 -0.380899 0.040 Uiso 1 1 calc R U . . .
C9 C 1.3410(3) 0.5581(4) -0.46587(16) 0.0371(8) Uani 1 1 d . . . . .
H9 H 1.336576 0.494817 -0.488657 0.045 Uiso 1 1 calc R U . . .
C10 C 1.2967(3) 0.6891(4) -0.49651(16) 0.0388(8) Uani 1 1 d . . . . .
H10 H 1.262016 0.716275 -0.540448 0.047 Uiso 1 1 calc R U . . .
C11 C 1.3027(4) 0.7808(4) -0.46342(17) 0.0425(9) Uani 1 1 d . . . . .
H11 H 1.271829 0.871292 -0.484460 0.051 Uiso 1 1 calc R U . . .
C12 C 1.3539(3) 0.7413(3) -0.39936(16) 0.0353(8) Uani 1 1 d . . . . .
H12 H 1.357987 0.804824 -0.376665 0.042 Uiso 1 1 calc R U . . .
C13 C 1.3729(3) 0.5898(3) -0.24478(14) 0.0245(6) Uani 1 1 d . . . . .
C14 C 1.4200(3) 0.6025(3) -0.18697(14) 0.0249(6) Uani 1 1 d . . . . .
H14 H 1.510083 0.596159 -0.186535 0.030 Uiso 1 1 calc R U . . .
C15 C 1.3361(3) 0.6245(3) -0.12990(14) 0.0238(6) Uani 1 1 d . . . . .
H15 H 1.370073 0.633077 -0.091008 0.029 Uiso 1 1 calc R U . . .
C16 C 1.2030(3) 0.6344(3) -0.12838(13) 0.0210(6) Uani 1 1 d . . . . .
C17 C 1.1581(3) 0.6209(3) -0.18696(14) 0.0240(6) Uani 1 1 d . . . . .
H17 H 1.068369 0.626162 -0.187476 0.029 Uiso 1 1 calc R U . . .
C18 C 1.2404(3) 0.6001(3) -0.24402(14) 0.0262(7) Uani 1 1 d . . . . .
H18 H 1.206239 0.592841 -0.283169 0.031 Uiso 1 1 calc R U . . .
C19 C 1.1053(3) 0.6623(3) -0.07031(14) 0.0221(6) Uani 1 1 d . . . . .
C20 C 0.9794(3) 0.7469(3) -0.08514(14) 0.0256(6) Uani 1 1 d . . . . .
H20 H 0.962070 0.794801 -0.130538 0.031 Uiso 1 1 calc R U . . .
C21 C 0.8775(3) 0.7639(3) -0.03523(14) 0.0248(6) Uani 1 1 d . . . . .
H21 H 0.790380 0.816045 -0.048375 0.030 Uiso 1 1 calc R U . . .
C22 C 0.8983(3) 0.7075(3) 0.03279(13) 0.0209(6) Uani 1 1 d . . . . .
C23 C 1.0308(3) 0.6353(3) 0.05185(13) 0.0189(6) Uani 1 1 d . . . . .
C24 C 1.1310(3) 0.6020(3) -0.00065(14) 0.0213(6) Uani 1 1 d . . . . .
C25 C 1.2525(3) 0.4985(3) 0.01800(14) 0.0232(6) Uani 1 1 d . . . . .
H25 H 1.320474 0.477117 -0.016114 0.028 Uiso 1 1 calc R U . . .
C26 C 1.2724(3) 0.4305(3) 0.08306(14) 0.0235(6) Uani 1 1 d . . . . .
H26 H 1.348639 0.355270 0.092887 0.028 Uiso 1 1 calc R U . . .
C27 C 1.1803(3) 0.4702(3) 0.13711(13) 0.0215(6) Uani 1 1 d . . . . .
C28 C 1.1998(3) 0.3968(3) 0.20470(14) 0.0261(7) Uani 1 1 d . . . . .
H28 H 1.275911 0.321408 0.214443 0.031 Uiso 1 1 calc R U . . .
C29 C 1.1102(3) 0.4332(3) 0.25597(14) 0.0251(6) Uani 1 1 d . . . . .
H29 H 1.117185 0.376831 0.299855 0.030 Uiso 1 1 calc R U . . .
C30 C 1.0069(3) 0.5548(3) 0.24392(14) 0.0228(6) Uani 1 1 d . . . . .
C31 C 0.9957(3) 0.6388(3) 0.17872(13) 0.0198(6) Uani 1 1 d . . . . .
C32 C 1.0681(3) 0.5840(3) 0.12256(13) 0.0199(6) Uani 1 1 d . . . . .
C33 C 0.9112(3) 0.5947(3) 0.29714(14) 0.0245(6) Uani 1 1 d . . . . .
H33 H 0.918752 0.539358 0.341311 0.029 Uiso 1 1 calc R U . . .
C34 C 0.8111(3) 0.7089(3) 0.28577(14) 0.0250(7) Uani 1 1 d . . . . .
H34 H 0.741570 0.726341 0.319609 0.030 Uiso 1 1 calc R U . . .
C35 C 0.8072(3) 0.8045(3) 0.22371(13) 0.0211(6) Uani 1 1 d . . . . .
C36 C 0.7076(3) 0.9307(3) 0.21316(14) 0.0226(6) Uani 1 1 d . . . . .
C37 C 0.7263(3) 1.0263(3) 0.15921(14) 0.0254(6) Uani 1 1 d . . . . .
H37 H 0.659044 1.109330 0.150056 0.031 Uiso 1 1 calc R U . . .
C38 C 0.8410(3) 1.0041(3) 0.11805(14) 0.0256(7) Uani 1 1 d . . . . .
H38 H 0.855198 1.075313 0.084773 0.031 Uiso 1 1 calc R U . . .
C39 C 0.9358(3) 0.8816(3) 0.12372(13) 0.0212(6) Uani 1 1 d . . . . .
C40 C 0.9124(3) 0.7751(3) 0.17352(13) 0.0204(6) Uani 1 1 d . . . . .
C41 C 0.5870(3) 0.9634(3) 0.25914(13) 0.0220(6) Uani 1 1 d . . . . .
C42 C 0.5076(3) 0.8831(3) 0.27928(15) 0.0269(7) Uani 1 1 d . . . . .
H42 H 0.533883 0.801705 0.265805 0.032 Uiso 1 1 calc R U . . .
C43 C 0.3912(3) 0.9202(3) 0.31857(15) 0.0275(7) Uani 1 1 d . . . . .
H43 H 0.339502 0.863525 0.332179 0.033 Uiso 1 1 calc R U . . .
C44 C 0.3496(3) 1.0399(3) 0.33820(14) 0.0240(6) Uani 1 1 d . . . . .
C45 C 0.4269(3) 1.1214(3) 0.31826(14) 0.0234(6) Uani 1 1 d . . . . .
H45 H 0.399493 1.203630 0.330949 0.028 Uiso 1 1 calc R U . . .
C46 C 0.5439(3) 1.0826(3) 0.27994(14) 0.0230(6) Uani 1 1 d . . . . .
H46 H 0.596414 1.138503 0.267395 0.028 Uiso 1 1 calc R U . . .
C47 C 0.1168(3) 1.0513(3) 0.35863(14) 0.0234(6) Uani 1 1 d . . . . .
C48 C 0.0807(3) 1.0855(3) 0.29176(15) 0.0302(7) Uani 1 1 d . . . . .
H48 H 0.130001 1.126443 0.256887 0.036 Uiso 1 1 calc R U . . .
C49 C -0.0274(3) 1.0599(3) 0.27584(16) 0.0327(7) Uani 1 1 d . . . . .
H49 H -0.051504 1.082264 0.229916 0.039 Uiso 1 1 calc R U . . .
C50 C -0.1003(3) 1.0019(3) 0.32659(16) 0.0311(7) Uani 1 1 d . . . . .
H50 H -0.175453 0.986035 0.315642 0.037 Uiso 1 1 calc R U . . .
C51 C -0.0643(3) 0.9674(3) 0.39263(16) 0.0309(7) Uani 1 1 d . . . . .
H51 H -0.114177 0.927146 0.427509 0.037 Uiso 1 1 calc R U . . .
C52 C 0.0453(3) 0.9912(3) 0.40857(15) 0.0271(7) Uani 1 1 d . . . . .
H52 H 0.071102 0.965693 0.454314 0.032 Uiso 1 1 calc R U . . .
C53 C 0.2090(3) 1.1554(3) 0.42486(14) 0.0241(6) Uani 1 1 d . . . . .
C54 C 0.0867(3) 1.2468(3) 0.43566(14) 0.0281(7) Uani 1 1 d . . . . .
H54 H 0.013954 1.257461 0.410367 0.034 Uiso 1 1 calc R U . . .
C55 C 0.0701(4) 1.3223(3) 0.48300(16) 0.0358(8) Uani 1 1 d . . . . .
H55 H -0.014116 1.384184 0.489998 0.043 Uiso 1 1 calc R U . . .
C56 C 0.1739(4) 1.3090(3) 0.52007(16) 0.0378(8) Uani 1 1 d . . . . .
H56 H 0.162045 1.362317 0.551911 0.045 Uiso 1 1 calc R U . . .
C57 C 0.2952(4) 1.2176(4) 0.51059(16) 0.0380(8) Uani 1 1 d . . . . .
H57 H 0.366888 1.207266 0.536498 0.046 Uiso 1 1 calc R U . . .
C58 C 0.3138(3) 1.1400(3) 0.46340(15) 0.0319(7) Uani 1 1 d . . . . .
H58 H 0.397761 1.076823 0.457460 0.038 Uiso 1 1 calc R U . . .
C59 C 0.7757(3) 0.7158(3) 0.07945(14) 0.0250(6) Uani 1 1 d . . . . .
H59A H 0.743649 0.800580 0.092742 0.037 Uiso 1 1 calc R U . . .
H59B H 0.797033 0.645127 0.120194 0.037 Uiso 1 1 calc R U . . .
H59C H 0.706807 0.707037 0.055655 0.037 Uiso 1 1 calc R U . . .
C60 C 1.0635(3) 0.8702(3) 0.08127(15) 0.0271(7) Uani 1 1 d . . . . .
H60A H 1.052361 0.860072 0.036019 0.041 Uiso 1 1 calc R U . . .
H60B H 1.134174 0.793758 0.103414 0.041 Uiso 1 1 calc R U . . .
H60C H 1.086933 0.949490 0.076828 0.041 Uiso 1 1 calc R U . . .
C61 C 0.3957(5) 0.8855(5) 0.0272(3) 0.0737(14) Uani 1 1 d . . . . .
H61A H 0.463374 0.906325 -0.007264 0.088 Uiso 1 1 calc R U . . .
H61B H 0.307863 0.942272 0.010233 0.088 Uiso 1 1 calc R U . . .

loop_
_atom_site_aniso_label
_atom_site_aniso_U_11
_atom_site_aniso_U_22
_atom_site_aniso_U_33
_atom_site_aniso_U_23
_atom_site_aniso_U_13
_atom_site_aniso_U_12
Cl1 0.0552(7) 0.0852(9) 0.1051(10) -0.0479(8) 0.0062(6) -0.0190(6)
Cl2 0.0636(7) 0.0653(7) 0.0713(7) -0.0158(6) -0.0063(6) -0.0194(6)
N1 0.0240(13) 0.0402(16) 0.0171(12) -0.0091(11) 0.0005(10) -0.0009(12)
N2 0.0204(13) 0.0441(16) 0.0275(13) -0.0219(12) 0.0059(10) -0.0123(12)
C1 0.0270(16) 0.0343(18) 0.0213(15) -0.0145(13) 0.0005(12) -0.0082(14)
C2 0.0352(18) 0.0337(18) 0.0305(17) -0.0101(14) -0.0021(14) -0.0122(15)
C3 0.039(2) 0.0271(18) 0.044(2) -0.0086(15) -0.0153(16) -0.0038(15)
C4 0.0274(18) 0.042(2) 0.059(2) -0.0303(19) -0.0076(17) -0.0005(16)
C5 0.0279(18) 0.058(2) 0.0391(19) -0.0301(18) 0.0052(15) -0.0138(17)
C6 0.0284(17) 0.044(2) 0.0254(16) -0.0145(14) 0.0011(13) -0.0117(15)
C7 0.0218(15) 0.0349(18) 0.0194(14) -0.0088(13) 0.0026(12) -0.0039(13)
C8 0.0387(19) 0.0334(19) 0.0284(16) -0.0061(14) -0.0007(14) -0.0128(15)
C9 0.0404(19) 0.045(2) 0.0330(18) -0.0188(16) -0.0009(15) -0.0164(17)
C10 0.0376(19) 0.054(2) 0.0251(16) -0.0097(16) -0.0072(14) -0.0120(17)
C11 0.049(2) 0.034(2) 0.0375(19) -0.0031(16) -0.0146(16) -0.0040(17)
C12 0.0391(19) 0.0319(19) 0.0328(17) -0.0139(15) -0.0093(15) -0.0016(15)
C13 0.0287(16) 0.0221(15) 0.0195(14) -0.0062(12) 0.0031(12) -0.0047(13)
C14 0.0252(15) 0.0295(17) 0.0219(15) -0.0061(12) 0.0010(12) -0.0118(13)
C15 0.0295(16) 0.0250(16) 0.0193(14) -0.0064(12) -0.0012(12) -0.0107(13)
C16 0.0267(15) 0.0169(14) 0.0175(13) -0.0037(11) 0.0010(11) -0.0055(12)
C17 0.0251(15) 0.0255(16) 0.0216(14) -0.0042(12) -0.0002(12) -0.0093(13)
C18 0.0305(16) 0.0291(17) 0.0204(14) -0.0084(12) -0.0014(12) -0.0093(14)
C19 0.0279(16) 0.0206(15) 0.0205(14) -0.0069(12) 0.0026(12) -0.0111(13)
C20 0.0296(16) 0.0248(16) 0.0196(14) -0.0027(12) -0.0005(12) -0.0072(13)
C21 0.0221(15) 0.0217(15) 0.0284(15) -0.0070(12) -0.0041(12) -0.0023(13)
C22 0.0246(15) 0.0193(15) 0.0201(14) -0.0079(11) 0.0006(12) -0.0070(12)
C23 0.0221(14) 0.0167(14) 0.0190(13) -0.0060(11) 0.0017(11) -0.0070(12)
C24 0.0250(15) 0.0213(15) 0.0211(14) -0.0092(12) 0.0015(12) -0.0097(13)
C25 0.0237(15) 0.0252(16) 0.0210(14) -0.0098(12) 0.0055(12) -0.0075(13)
C26 0.0211(15) 0.0202(15) 0.0277(15) -0.0072(12) -0.0018(12) -0.0032(12)
C27 0.0225(15) 0.0242(16) 0.0199(14) -0.0073(12) 0.0004(11) -0.0088(13)
C28 0.0254(16) 0.0241(16) 0.0255(15) -0.0031(12) -0.0037(12) -0.0047(13)
C29 0.0301(16) 0.0265(16) 0.0179(14) -0.0005(12) -0.0018(12) -0.0110(14)
C30 0.0272(16) 0.0230(16) 0.0205(14) -0.0062(12) 0.0003(12) -0.0105(13)
C31 0.0209(14) 0.0230(15) 0.0180(14) -0.0058(11) 0.0012(11) -0.0102(12)
C32 0.0221(15) 0.0209(15) 0.0188(14) -0.0053(11) 0.0022(11) -0.0099(12)
C33 0.0305(16) 0.0288(17) 0.0145(13) -0.0025(12) 0.0017(12) -0.0125(14)
C34 0.0265(16) 0.0308(17) 0.0202(14) -0.0101(12) 0.0074(12) -0.0125(14)
C35 0.0223(15) 0.0253(16) 0.0200(14) -0.0098(12) 0.0017(11) -0.0107(13)
C36 0.0253(15) 0.0252(16) 0.0221(14) -0.0110(12) 0.0034(12) -0.0116(13)
C37 0.0273(16) 0.0213(16) 0.0268(15) -0.0076(12) 0.0012(13) -0.0061(13)
C38 0.0327(17) 0.0246(16) 0.0213(14) -0.0057(12) 0.0048(12) -0.0132(14)
C39 0.0251(15) 0.0234(16) 0.0189(14) -0.0087(12) 0.0037(12) -0.0113(13)
C40 0.0210(14) 0.0267(16) 0.0168(13) -0.0083(12) 0.0026(11) -0.0106(13)
C41 0.0214(15) 0.0263(16) 0.0196(14) -0.0088(12) 0.0030(11) -0.0079(13)
C42 0.0279(16) 0.0274(17) 0.0292(16) -0.0152(13) 0.0058(13) -0.0100(14)
C43 0.0267(16) 0.0336(18) 0.0290(16) -0.0129(14) 0.0066(13) -0.0167(14)
C44 0.0206(15) 0.0322(17) 0.0207(14) -0.0114(13) 0.0014(12) -0.0073(13)
C45 0.0242(15) 0.0244(16) 0.0227(14) -0.0105(12) 0.0011(12) -0.0065(13)
C46 0.0219(15) 0.0253(16) 0.0235(14) -0.0071(12) 0.0021(12) -0.0094(13)
C47 0.0190(14) 0.0257(16) 0.0246(15) -0.0096(12) 0.0008(12) -0.0043(12)
C48 0.0360(18) 0.0322(18) 0.0233(15) -0.0024(13) 0.0009(13) -0.0154(15)
C49 0.0390(18) 0.0314(18) 0.0282(16) -0.0034(14) -0.0140(14) -0.0096(15)
C50 0.0218(16) 0.0274(17) 0.0452(19) -0.0136(15) -0.0057(14) -0.0042(14)
C51 0.0262(16) 0.0304(18) 0.0338(17) -0.0063(14) 0.0059(13) -0.0097(14)
C52 0.0233(16) 0.0347(18) 0.0208(14) -0.0084(13) 0.0007(12) -0.0055(14)
C53 0.0266(16) 0.0282(16) 0.0189(14) -0.0073(12) 0.0056(12) -0.0116(14)
C54 0.0317(17) 0.0282(17) 0.0218(15) -0.0055(13) 0.0046(13) -0.0085(14)
C55 0.046(2) 0.0272(18) 0.0295(17) -0.0095(14) 0.0109(15) -0.0082(16)
C56 0.057(2) 0.0342(19) 0.0287(17) -0.0172(15) 0.0096(16) -0.0202(18)
C57 0.050(2) 0.050(2) 0.0256(16) -0.0131(15) 0.0005(15) -0.0280(19)
C58 0.0317(17) 0.041(2) 0.0256(16) -0.0125(14) 0.0032(13) -0.0134(15)
C59 0.0209(15) 0.0298(17) 0.0255(15) -0.0084(13) 0.0020(12) -0.0092(13)
C60 0.0272(16) 0.0284(17) 0.0277(15) -0.0077(13) 0.0081(13) -0.0136(14)
C61 0.067(3) 0.079(3) 0.083(3) -0.019(3) 0.017(3) -0.041(3)

loop_
_atom_type_symbol
_atom_type_description
_atom_type_scat_dispersion_real
_atom_type_scat_dispersion_imag
_atom_type_scat_source
C C 0.0033 0.0016 'International Tables Vol C Tables 4.2.6.8 and 6.1.1.4'
H H 0.0000 0.0000 'International Tables Vol C Tables 4.2.6.8 and 6.1.1.4'
N N 0.0061 0.0033 'International Tables Vol C Tables 4.2.6.8 and 6.1.1.4'
Cl Cl 0.1484 0.1585 'International Tables Vol C Tables 4.2.6.8 and 6.1.1.4'

loop_
_geom_angle_atom_site_label_1
_geom_angle_atom_site_label_2
_geom_angle_atom_site_label_3
_geom_angle
_geom_angle_site_symmetry_1
_geom_angle_site_symmetry_3
_geom_angle_publ_flag
C13 N1 C1 121.8(2) . . ?
C13 N1 C7 118.5(2) . . ?
C1 N1 C7 116.2(2) . . ?
C44 N2 C53 121.6(2) . . ?
C44 N2 C47 118.9(2) . . ?
C53 N2 C47 119.2(2) . . ?
C2 C1 C6 119.4(3) . . ?
C2 C1 N1 122.2(3) . . ?
C6 C1 N1 118.4(3) . . ?
C1 C2 C3 119.5(3) . . ?
C4 C3 C2 120.9(3) . . ?
C5 C4 C3 119.3(3) . . ?
C4 C5 C6 121.0(3) . . ?
C5 C6 C1 119.9(3) . . ?
C12 C7 C8 119.7(3) . . ?
C12 C7 N1 120.0(3) . . ?
C8 C7 N1 120.2(3) . . ?
C9 C8 C7 119.9(3) . . ?
C10 C9 C8 120.2(3) . . ?
C11 C10 C9 119.9(3) . . ?
C10 C11 C12 120.1(3) . . ?
C7 C12 C11 120.2(3) . . ?
C18 C13 C14 118.5(3) . . ?
C18 C13 N1 120.8(3) . . ?
C14 C13 N1 120.8(3) . . ?
C15 C14 C13 120.5(3) . . ?
C14 C15 C16 121.6(3) . . ?
C15 C16 C17 116.9(3) . . ?
C15 C16 C19 125.0(2) . . ?
C17 C16 C19 118.1(2) . . ?
C18 C17 C16 121.9(3) . . ?
C17 C18 C13 120.7(3) . . ?
C20 C19 C24 117.6(3) . . ?
C20 C19 C16 117.9(2) . . ?
C24 C19 C16 124.4(3) . . ?
C19 C20 C21 121.6(3) . . ?
C22 C21 C20 122.3(3) . . ?
C21 C22 C23 117.9(3) . . ?
C21 C22 C59 116.2(3) . . ?
C23 C22 C59 125.5(2) . . ?
C22 C23 C24 118.6(2) . . ?
C22 C23 C32 123.3(2) . . ?
C24 C23 C32 118.0(2) . . ?
C19 C24 C25 120.8(2) . . ?
C19 C24 C23 120.5(3) . . ?
C25 C24 C23 118.5(2) . . ?
C26 C25 C24 121.5(3) . . ?
C25 C26 C27 120.9(3) . . ?
C28 C27 C32 119.9(3) . . ?
C28 C27 C26 120.6(3) . . ?
C32 C27 C26 119.5(2) . . ?
C29 C28 C27 120.5(3) . . ?
C28 C29 C30 120.1(3) . . ?
C31 C30 C29 120.2(3) . . ?
C31 C30 C33 118.8(3) . . ?
C29 C30 C33 121.0(3) . . ?
C30 C31 C32 117.6(3) . . ?
C30 C31 C40 117.5(2) . . ?
C32 C31 C40 124.8(2) . . ?
C27 C32 C31 117.7(2) . . ?
C27 C32 C23 118.0(2) . . ?
C31 C32 C23 124.3(3) . . ?
C34 C33 C30 121.3(3) . . ?
C33 C34 C35 121.3(3) . . ?
C40 C35 C36 119.7(3) . . ?
C40 C35 C34 118.1(3) . . ?
C36 C35 C34 121.9(2) . . ?
C37 C36 C35 118.3(3) . . ?
C37 C36 C41 119.0(3) . . ?
C35 C36 C41 122.7(2) . . ?
C36 C37 C38 121.3(3) . . ?
C39 C38 C37 122.2(3) . . ?
C38 C39 C40 118.2(2) . . ?
C38 C39 C60 118.0(2) . . ?
C40 C39 C60 123.5(3) . . ?
C35 C40 C39 118.2(3) . . ?
C35 C40 C31 118.1(2) . . ?
C39 C40 C31 123.5(2) . . ?
C46 C41 C42 117.3(3) . . ?
C46 C41 C36 120.0(2) . . ?
C42 C41 C36 122.5(3) . . ?
C43 C42 C41 121.2(3) . . ?
C42 C43 C44 120.5(3) . . ?
C45 C44 C43 119.0(3) . . ?
C45 C44 N2 121.2(3) . . ?
C43 C44 N2 119.7(3) . . ?
C46 C45 C44 120.0(3) . . ?
C45 C46 C41 121.9(3) . . ?
C52 C47 C48 119.6(3) . . ?
C52 C47 N2 120.1(3) . . ?
C48 C47 N2 120.4(3) . . ?
C49 C48 C47 119.9(3) . . ?
C50 C49 C48 120.2(3) . . ?
C51 C50 C49 120.0(3) . . ?
C50 C51 C52 119.9(3) . . ?
C47 C52 C51 120.5(3) . . ?
C54 C53 C58 118.7(3) . . ?
C54 C53 N2 121.0(3) . . ?
C58 C53 N2 120.3(3) . . ?
C55 C54 C53 120.4(3) . . ?
C56 C55 C54 120.9(3) . . ?
C55 C56 C57 119.3(3) . . ?
C56 C57 C58 120.7(3) . . ?
C57 C58 C53 119.9(3) . . ?
Cl2 C61 Cl1 115.1(3) . . ?

loop_
_geom_bond_atom_site_label_1
_geom_bond_atom_site_label_2
_geom_bond_distance
_geom_bond_site_symmetry_2
_geom_bond_publ_flag
Cl1 C61 1.740(5) . ?
Cl2 C61 1.699(5) . ?
N1 C13 1.419(4) . ?
N1 C1 1.420(4) . ?
N1 C7 1.440(4) . ?
N2 C44 1.416(4) . ?
N2 C53 1.418(4) . ?
N2 C47 1.434(4) . ?
C1 C2 1.389(4) . ?
C1 C6 1.393(4) . ?
C2 C3 1.390(5) . ?
C3 C4 1.378(5) . ?
C4 C5 1.375(5) . ?
C5 C6 1.380(5) . ?
C7 C12 1.371(5) . ?
C7 C8 1.391(4) . ?
C8 C9 1.383(4) . ?
C9 C10 1.377(5) . ?
C10 C11 1.376(5) . ?
C11 C12 1.388(4) . ?
C13 C18 1.391(4) . ?
C13 C14 1.394(4) . ?
C14 C15 1.391(4) . ?
C15 C16 1.399(4) . ?
C16 C17 1.399(4) . ?
C16 C19 1.492(4) . ?
C17 C18 1.380(4) . ?
C19 C20 1.380(4) . ?
C19 C24 1.426(4) . ?
C20 C21 1.390(4) . ?
C21 C22 1.381(4) . ?
C22 C23 1.426(4) . ?
C22 C59 1.512(4) . ?
C23 C24 1.435(4) . ?
C23 C32 1.461(4) . ?
C24 C25 1.435(4) . ?
C25 C26 1.354(4) . ?
C26 C27 1.428(4) . ?
C27 C28 1.414(4) . ?
C27 C32 1.417(4) . ?
C28 C29 1.362(4) . ?
C29 C30 1.415(4) . ?
C30 C31 1.413(4) . ?
C30 C33 1.435(4) . ?
C31 C32 1.436(4) . ?
C31 C40 1.459(4) . ?
C33 C34 1.345(4) . ?
C34 C35 1.430(4) . ?
C35 C40 1.428(4) . ?
C35 C36 1.429(4) . ?
C36 C37 1.375(4) . ?
C36 C41 1.491(4) . ?
C37 C38 1.383(4) . ?
C38 C39 1.382(4) . ?
C39 C40 1.429(4) . ?
C39 C60 1.510(4) . ?
C41 C46 1.398(4) . ?
C41 C42 1.399(4) . ?
C42 C43 1.388(4) . ?
C43 C44 1.393(4) . ?
C44 C45 1.393(4) . ?
C45 C46 1.384(4) . ?
C47 C52 1.374(4) . ?
C47 C48 1.385(4) . ?
C48 C49 1.385(4) . ?
C49 C50 1.382(5) . ?
C50 C51 1.369(4) . ?
C51 C52 1.390(4) . ?
C53 C54 1.390(4) . ?
C53 C58 1.396(4) . ?
C54 C55 1.383(4) . ?
C55 C56 1.375(5) . ?
C56 C57 1.377(5) . ?
C57 C58 1.394(4) . ?
